data_4305883
loop_
_publ_author_name
'Julie A. DuPont'
'Glenn P. A. Yap'
'Charles G. Riordan'

_publ_section_title
;
Influence of Ligand Electronic Effects on the Structure of Monovalent
Cobalt Complexes
;
_journal_name_full 'Inorganic Chemistry'
_journal_page_first 10700
_journal_page_last 10707
_journal_paper_doi 10.1021/ic800813u
_journal_volume 47
_journal_year 2008
_chemical_formula_sum 'C26 H47 B Co N S3'
_chemical_formula_weight 539.57
_chemical_name_systematic
;
 ?
;
_space_group_IT_number 14
_symmetry_cell_setting monoclinic
_symmetry_space_group_name_Hall '-P 2yn'
_symmetry_space_group_name_H-M 'P 1 21/n 1'
_atom_sites_solution_hydrogens geom
_atom_sites_solution_primary direct
_atom_sites_solution_secondary difmap
_audit_creation_method SHELXL-97
_cell_angle_alpha 90.00
_cell_angle_beta 105.256(3)
_cell_angle_gamma 90.00
_cell_formula_units_Z 4
_cell_length_a 16.520(2)
_cell_length_b 9.2768(13)
_cell_length_c 20.108(3)
_cell_measurement_reflns_used 811
_cell_measurement_temperature 120(2)
_cell_measurement_theta_max 24.06
_cell_measurement_theta_min 2.43
_cell_volume 2973.0(7)
_computing_cell_refinement 'SAINT (Bruker, 2002)'
_computing_data_collection 'SMART (Bruker, 2002)'
_computing_data_reduction SAINT
_computing_molecular_graphics 'SHELXTL (Sheldrick, 2001)'
_computing_publication_material 'SHELXTL (Sheldrick, 2001)'
_computing_structure_refinement 'SHELXL-97 (Sheldrick, 1997)'
_computing_structure_solution 'SHELXS-97 (Sheldrick, 1990)'
_diffrn_ambient_temperature 120(2)
_diffrn_detector_area_resol_mean 836.6
_diffrn_measured_fraction_theta_full 0.999
_diffrn_measured_fraction_theta_max 0.936
_diffrn_measurement_device_type 'Bruker AXS APEX diffractometer'
_diffrn_measurement_method \w
_diffrn_radiation_monochromator graphite
_diffrn_radiation_source 'fine-focus sealed tube'
_diffrn_radiation_type MoK\a
_diffrn_radiation_wavelength 0.71073
_diffrn_reflns_av_R_equivalents 0.0922
_diffrn_reflns_av_sigmaI/netI 0.0903
_diffrn_reflns_limit_h_max 21
_diffrn_reflns_limit_h_min -21
_diffrn_reflns_limit_k_max 12
_diffrn_reflns_limit_k_min -12
_diffrn_reflns_limit_l_max 26
_diffrn_reflns_limit_l_min -26
_diffrn_reflns_number 28637
_diffrn_reflns_theta_full 25.00
_diffrn_reflns_theta_max 28.31
_diffrn_reflns_theta_min 1.85
_diffrn_standards_decay_% 1
_diffrn_standards_interval_count 0
_diffrn_standards_interval_time 0
_diffrn_standards_number 0
_exptl_absorpt_coefficient_mu 0.802
_exptl_absorpt_correction_T_max 0.9763
_exptl_absorpt_correction_T_min 0.8757
_exptl_absorpt_correction_type multi-scan
_exptl_absorpt_process_details 'SADABS (Sheldrick, 2003)'
_exptl_crystal_colour yellow
_exptl_crystal_density_diffrn 1.206
_exptl_crystal_density_method 'not measured'
_exptl_crystal_description plate
_exptl_crystal_F_000 1160
_exptl_crystal_size_max 0.17
_exptl_crystal_size_mid 0.10
_exptl_crystal_size_min 0.03
_refine_diff_density_max 0.820
_refine_diff_density_min -1.099
_refine_diff_density_rms 0.107
_refine_ls_extinction_method none
_refine_ls_goodness_of_fit_ref 1.059
_refine_ls_hydrogen_treatment constr
_refine_ls_matrix_type full
_refine_ls_number_parameters 301
_refine_ls_number_reflns 6926
_refine_ls_number_restraints 42
_refine_ls_restrained_S_all 1.074
_refine_ls_R_factor_all 0.1082
_refine_ls_R_factor_gt 0.0730
_refine_ls_shift/su_max 0.000
_refine_ls_shift/su_mean 0.000
_refine_ls_structure_factor_coef Fsqd
_refine_ls_weighting_details 'calc w=1/[\s^2^(Fo^2^)+(0.0611P)^2^+5.3771P] where P=(Fo^2^+2Fc^2^)/3'
_refine_ls_weighting_scheme calc
_refine_ls_wR_factor_gt 0.1453
_refine_ls_wR_factor_ref 0.1619
_reflns_number_gt 5020
_reflns_number_total 6926
_reflns_threshold_expression >2sigma(I)
_cod_data_source_file ic800813u_si_001_7.cif
_cod_data_source_block char076
_cod_depositor_comments
;
The following automatic conversions were performed:
'_symmetry_cell_setting' value 'Monoclinic' changed to 'monoclinic'
according to '/home/saulius/struct/CIF-dictionaries/cif_core.dic'
dictionary named 'cif_core.dic' version 2.4.1 from 2010-06-29.

Automatic conversion script
Id: cif_fix_enum 1527 2010-12-29 10:47:43Z saulius 
;
_cod_original_cell_volume 2972.9(7)
_cod_database_code 4305883

loop_
_symmetry_equiv_pos_as_xyz
'x, y, z'
'-x+1/2, y+1/2, -z+1/2'
'-x, -y, -z'
'x-1/2, -y-1/2, z-1/2'

loop_
_atom_site_label
_atom_site_type_symbol
_atom_site_fract_x
_atom_site_fract_y
_atom_site_fract_z
_atom_site_U_iso_or_equiv
_atom_site_adp_type
_atom_site_occupancy
_atom_site_symmetry_multiplicity
_atom_site_calc_flag
_atom_site_refinement_flags
_atom_site_disorder_assembly
_atom_site_disorder_group
Co Co 0.51125(3) 0.44554(6) 0.22288(3) 0.01401(15) Uani 1 1 d . . .
B B 0.3713(3) 0.6183(5) 0.0934(2) 0.0131(9) Uani 1 1 d . . .
N N 0.5593(2) 0.2488(4) 0.3464(2) 0.0268(6) Uani 1 1 d U . .
S1 S 0.55000(6) 0.56018(11) 0.13535(5) 0.0142(2) Uani 1 1 d . . .
S2 S 0.43287(6) 0.63783(11) 0.24379(5) 0.0134(2) Uani 1 1 d . . .
S3 S 0.39409(6) 0.33392(11) 0.15316(5) 0.0145(2) Uani 1 1 d . . .
C1 C 0.2283(3) 0.7597(5) 0.0361(2) 0.0176(9) Uani 1 1 d . . .
H1 H 0.2134 0.7469 0.0782 0.021 Uiso 1 1 calc R . .
C2 C 0.1739(3) 0.8360(5) -0.0167(2) 0.0208(10) Uani 1 1 d . . .
H2 H 0.1237 0.8757 -0.0100 0.025 Uiso 1 1 calc R . .
C3 C 0.1930(3) 0.8540(5) -0.0790(2) 0.0245(10) Uani 1 1 d . . .
H3 H 0.1567 0.9074 -0.1151 0.029 Uiso 1 1 calc R . .
C4 C 0.2657(3) 0.7934(5) -0.0881(2) 0.0239(10) Uani 1 1 d . . .
H4 H 0.2796 0.8046 -0.1307 0.029 Uiso 1 1 calc R . .
C5 C 0.3186(3) 0.7161(5) -0.0349(2) 0.0214(10) Uani 1 1 d . . .
H5 H 0.3669 0.6715 -0.0430 0.026 Uiso 1 1 calc R . .
C6 C 0.3038(2) 0.7009(4) 0.0300(2) 0.0142(8) Uani 1 1 d . . .
C7 C 0.4651(2) 0.6831(4) 0.0957(2) 0.0143(8) Uani 1 1 d . . .
H7A H 0.4733 0.7748 0.1218 0.017 Uiso 1 1 calc R . .
H7B H 0.4677 0.7044 0.0481 0.017 Uiso 1 1 calc R . .
C8 C 0.6438(3) 0.6738(5) 0.1704(2) 0.0181(9) Uani 1 1 d . . .
C9 C 0.6643(3) 0.7530(6) 0.1105(3) 0.0291(11) Uani 1 1 d . . .
H9A H 0.6189 0.8205 0.0901 0.044 Uiso 1 1 calc R . .
H9B H 0.6703 0.6832 0.0755 0.044 Uiso 1 1 calc R . .
H9C H 0.7169 0.8064 0.1273 0.044 Uiso 1 1 calc R . .
C10 C 0.6303(3) 0.7799(5) 0.2240(2) 0.0226(10) Uani 1 1 d . . .
H10A H 0.6818 0.8352 0.2425 0.034 Uiso 1 1 calc R . .
H10B H 0.6158 0.7271 0.2615 0.034 Uiso 1 1 calc R . .
H10C H 0.5845 0.8459 0.2026 0.034 Uiso 1 1 calc R . .
C11 C 0.7127(3) 0.5673(6) 0.2032(3) 0.0313(12) Uani 1 1 d . . .
H11A H 0.7181 0.4953 0.1690 0.047 Uiso 1 1 calc R . .
H11B H 0.6985 0.5191 0.2420 0.047 Uiso 1 1 calc R . .
H11C H 0.7660 0.6190 0.2199 0.047 Uiso 1 1 calc R . .
C12 C 0.3458(2) 0.6540(4) 0.1662(2) 0.0146(8) Uani 1 1 d . . .
H12A H 0.3005 0.5874 0.1702 0.018 Uiso 1 1 calc R . .
H12B H 0.3232 0.7533 0.1637 0.018 Uiso 1 1 calc R . .
C13 C 0.3838(3) 0.6195(5) 0.3162(2) 0.0167(9) Uani 1 1 d . . .
C14 C 0.4571(3) 0.6173(5) 0.3805(2) 0.0214(10) Uani 1 1 d . . .
H14A H 0.4908 0.7047 0.3820 0.032 Uiso 1 1 calc R . .
H14B H 0.4920 0.5323 0.3795 0.032 Uiso 1 1 calc R . .
H14C H 0.4356 0.6133 0.4215 0.032 Uiso 1 1 calc R . .
C15 C 0.3284(3) 0.7514(5) 0.3166(2) 0.0255(10) Uani 1 1 d . . .
H15A H 0.2813 0.7509 0.2751 0.038 Uiso 1 1 calc R . .
H15B H 0.3616 0.8393 0.3174 0.038 Uiso 1 1 calc R . .
H15C H 0.3070 0.7487 0.3576 0.038 Uiso 1 1 calc R . .
C16 C 0.3332(3) 0.4812(5) 0.3101(2) 0.0217(10) Uani 1 1 d . . .
H16A H 0.3095 0.4724 0.3497 0.033 Uiso 1 1 calc R . .
H16B H 0.3698 0.3986 0.3090 0.033 Uiso 1 1 calc R . .
H16C H 0.2877 0.4833 0.2675 0.033 Uiso 1 1 calc R . .
C17 C 0.3648(3) 0.4430(4) 0.0756(2) 0.0167(9) Uani 1 1 d . . .
H17A H 0.4022 0.4196 0.0459 0.020 Uiso 1 1 calc R . .
H17B H 0.3066 0.4192 0.0497 0.020 Uiso 1 1 calc R . .
C18 C 0.4143(3) 0.1496(4) 0.1257(2) 0.0201(9) Uani 1 1 d . . .
C19 C 0.3397(3) 0.1008(5) 0.0684(2) 0.0233(10) Uani 1 1 d . . .
H19A H 0.3498 0.0030 0.0540 0.035 Uiso 1 1 calc R . .
H19B H 0.3322 0.1665 0.0290 0.035 Uiso 1 1 calc R . .
H19C H 0.2891 0.1016 0.0850 0.035 Uiso 1 1 calc R . .
C20 C 0.4221(3) 0.0572(5) 0.1897(3) 0.0267(11) Uani 1 1 d . . .
H20A H 0.4290 -0.0441 0.1785 0.040 Uiso 1 1 calc R . .
H20B H 0.3714 0.0678 0.2059 0.040 Uiso 1 1 calc R . .
H20C H 0.4710 0.0885 0.2261 0.040 Uiso 1 1 calc R . .
C21 C 0.4948(3) 0.1460(5) 0.1025(3) 0.0306(12) Uani 1 1 d . . .
H21A H 0.5420 0.1760 0.1407 0.046 Uiso 1 1 calc R . .
H21B H 0.4897 0.2118 0.0635 0.046 Uiso 1 1 calc R . .
H21C H 0.5046 0.0478 0.0884 0.046 Uiso 1 1 calc R . .
C22 C 0.5406(3) 0.3269(5) 0.2998(2) 0.0246(7) Uani 1 1 d U . .
C23 C 0.5647(3) 0.1521(6) 0.4042(3) 0.0304(6) Uani 1 1 d U . .
C24 C 0.4784(3) 0.1467(6) 0.4165(3) 0.0390(8) Uani 1 1 d U . .
H24A H 0.4611 0.2443 0.4254 0.058 Uiso 1 1 calc R . .
H24B H 0.4798 0.0852 0.4564 0.058 Uiso 1 1 calc R . .
H24C H 0.4384 0.1072 0.3757 0.058 Uiso 1 1 calc R . .
C25 C 0.6285(3) 0.2132(6) 0.4660(3) 0.0373(9) Uani 1 1 d U . .
H25A H 0.6837 0.2159 0.4565 0.056 Uiso 1 1 calc R . .
H25B H 0.6312 0.1523 0.5063 0.056 Uiso 1 1 calc R . .
H25C H 0.6119 0.3112 0.4751 0.056 Uiso 1 1 calc R . .
C26 C 0.5916(4) 0.0050(6) 0.3849(3) 0.0372(9) Uani 1 1 d U . .
H26A H 0.5500 -0.0312 0.3442 0.056 Uiso 1 1 calc R . .
H26B H 0.5960 -0.0619 0.4235 0.056 Uiso 1 1 calc R . .
H26C H 0.6462 0.0130 0.3747 0.056 Uiso 1 1 calc R . .

loop_
_atom_site_aniso_label
_atom_site_aniso_U_11
_atom_site_aniso_U_22
_atom_site_aniso_U_33
_atom_site_aniso_U_23
_atom_site_aniso_U_13
_atom_site_aniso_U_12
Co 0.0160(3) 0.0099(3) 0.0159(3) 0.0019(2) 0.0038(2) 0.0010(2)
B 0.011(2) 0.011(2) 0.014(2) 0.0044(18) -0.0018(17) 0.0001(17)
N 0.0299(13) 0.0253(13) 0.0260(13) 0.0058(10) 0.0084(11) 0.0063(11)
S1 0.0145(5) 0.0112(5) 0.0167(5) 0.0008(4) 0.0040(4) 0.0006(4)
S2 0.0147(5) 0.0110(5) 0.0142(5) 0.0007(4) 0.0032(4) 0.0008(4)
S3 0.0177(5) 0.0075(5) 0.0182(5) -0.0004(4) 0.0044(4) -0.0007(4)
C1 0.021(2) 0.016(2) 0.015(2) -0.0035(17) 0.0020(17) -0.0022(17)
C2 0.015(2) 0.016(2) 0.027(3) -0.0041(19) -0.0004(18) 0.0019(17)
C3 0.021(2) 0.024(3) 0.022(2) 0.005(2) -0.0055(19) 0.0012(19)
C4 0.027(2) 0.029(3) 0.015(2) 0.0070(19) 0.0048(19) -0.002(2)
C5 0.020(2) 0.020(2) 0.022(2) -0.0023(19) 0.0024(18) 0.0013(18)
C6 0.016(2) 0.0075(19) 0.017(2) -0.0014(16) 0.0011(16) -0.0027(15)
C7 0.0119(19) 0.012(2) 0.016(2) 0.0033(16) -0.0016(16) 0.0010(15)
C8 0.015(2) 0.023(2) 0.016(2) -0.0004(18) 0.0043(17) -0.0049(17)
C9 0.027(3) 0.036(3) 0.026(3) 0.006(2) 0.010(2) -0.014(2)
C10 0.017(2) 0.024(2) 0.024(2) -0.007(2) 0.0011(18) -0.0091(18)
C11 0.018(2) 0.035(3) 0.038(3) 0.002(2) 0.002(2) 0.002(2)
C12 0.0144(19) 0.0106(19) 0.017(2) 0.0002(16) 0.0010(16) -0.0004(15)
C13 0.022(2) 0.018(2) 0.013(2) -0.0011(17) 0.0095(17) 0.0015(17)
C14 0.023(2) 0.025(2) 0.018(2) -0.0013(19) 0.0082(18) 0.0001(19)
C15 0.028(3) 0.026(3) 0.024(3) 0.002(2) 0.009(2) 0.007(2)
C16 0.023(2) 0.017(2) 0.027(3) 0.0021(19) 0.0108(19) -0.0029(18)
C17 0.020(2) 0.015(2) 0.013(2) -0.0011(17) 0.0006(16) -0.0027(17)
C18 0.025(2) 0.008(2) 0.028(3) -0.0039(18) 0.0086(19) -0.0021(17)
C19 0.036(3) 0.011(2) 0.024(3) -0.0049(18) 0.010(2) -0.0070(18)
C20 0.037(3) 0.010(2) 0.032(3) 0.000(2) 0.008(2) 0.002(2)
C21 0.031(3) 0.019(2) 0.046(3) -0.004(2) 0.018(2) 0.002(2)
C22 0.0275(14) 0.0233(14) 0.0243(14) 0.0040(11) 0.0091(12) 0.0065(12)
C23 0.0337(13) 0.0289(13) 0.0288(13) 0.0091(10) 0.0086(11) 0.0061(11)
C24 0.0374(16) 0.041(2) 0.0394(19) 0.0160(17) 0.0123(14) 0.0045(15)
C25 0.0423(18) 0.0366(19) 0.0298(17) 0.0080(15) 0.0040(15) 0.0053(16)
C26 0.0447(19) 0.0286(16) 0.0361(19) 0.0097(14) 0.0070(16) 0.0078(15)

loop_
_atom_type_symbol
_atom_type_description
_atom_type_scat_dispersion_real
_atom_type_scat_dispersion_imag
_atom_type_scat_source
C C 0.0033 0.0016 'International Tables Vol C Tables 4.2.6.8 and 6.1.1.4'
H H 0.0000 0.0000 'International Tables Vol C Tables 4.2.6.8 and 6.1.1.4'
B B 0.0013 0.0007 'International Tables Vol C Tables 4.2.6.8 and 6.1.1.4'
N N 0.0061 0.0033 'International Tables Vol C Tables 4.2.6.8 and 6.1.1.4'
S S 0.1246 0.1234 'International Tables Vol C Tables 4.2.6.8 and 6.1.1.4'
Co Co 0.3494 0.9721 'International Tables Vol C Tables 4.2.6.8 and 6.1.1.4'

loop_
_geom_angle_atom_site_label_1
_geom_angle_atom_site_label_2
_geom_angle_atom_site_label_3
_geom_angle
_geom_angle_site_symmetry_1
_geom_angle_site_symmetry_3
_geom_angle_publ_flag
C22 Co S1 148.46(15) . . ?
C22 Co S2 110.07(15) . . ?
S1 Co S2 93.72(4) . . ?
C22 Co S3 103.47(16) . . ?
S1 Co S3 95.78(4) . . ?
S2 Co S3 92.08(4) . . ?
C6 B C7 107.0(3) . . ?
C6 B C12 108.3(3) . . ?
C7 B C12 110.9(3) . . ?
C6 B C17 107.3(3) . . ?
C7 B C17 111.6(3) . . ?
C12 B C17 111.6(3) . . ?
C22 N C23 168.4(5) . . ?
C7 S1 C8 106.3(2) . . ?
C7 S1 Co 106.79(14) . . ?
C8 S1 Co 110.33(14) . . ?
C12 S2 C13 105.63(19) . . ?
C12 S2 Co 105.13(14) . . ?
C13 S2 Co 117.09(14) . . ?
C17 S3 C18 106.6(2) . . ?
C17 S3 Co 105.21(14) . . ?
C18 S3 Co 113.94(15) . . ?
C2 C1 C6 123.0(4) . . ?
C3 C2 C1 119.9(4) . . ?
C2 C3 C4 119.0(4) . . ?
C3 C4 C5 120.1(4) . . ?
C4 C5 C6 122.8(4) . . ?
C1 C6 C5 115.0(4) . . ?
C1 C6 B 123.6(4) . . ?
C5 C6 B 121.4(4) . . ?
B C7 S1 113.2(3) . . ?
C10 C8 C11 110.2(4) . . ?
C10 C8 C9 110.7(4) . . ?
C11 C8 C9 111.1(4) . . ?
C10 C8 S1 112.0(3) . . ?
C11 C8 S1 104.6(3) . . ?
C9 C8 S1 108.2(3) . . ?
B C12 S2 114.3(3) . . ?
C16 C13 C14 110.8(4) . . ?
C16 C13 C15 111.1(4) . . ?
C14 C13 C15 110.4(4) . . ?
C16 C13 S2 111.1(3) . . ?
C14 C13 S2 104.7(3) . . ?
C15 C13 S2 108.5(3) . . ?
B C17 S3 111.9(3) . . ?
C19 C18 C21 111.1(4) . . ?
C19 C18 C20 110.2(4) . . ?
C21 C18 C20 111.1(4) . . ?
C19 C18 S3 109.1(3) . . ?
C21 C18 S3 110.6(3) . . ?
C20 C18 S3 104.4(3) . . ?
N C22 Co 177.7(4) . . ?
N C23 C24 106.8(4) . . ?
N C23 C25 108.0(4) . . ?
C24 C23 C25 111.2(5) . . ?
N C23 C26 108.1(4) . . ?
C24 C23 C26 111.4(5) . . ?
C25 C23 C26 111.1(4) . . ?

loop_
_geom_bond_atom_site_label_1
_geom_bond_atom_site_label_2
_geom_bond_distance
_geom_bond_site_symmetry_2
_geom_bond_publ_flag
Co C22 1.855(5) . ?
Co S1 2.2872(12) . ?
Co S2 2.3069(12) . ?
Co S3 2.3143(12) . ?
B C6 1.644(6) . ?
B C7 1.652(6) . ?
B C12 1.659(6) . ?
B C17 1.663(6) . ?
N C22 1.161(6) . ?
N C23 1.453(6) . ?
S1 C7 1.820(4) . ?
S1 C8 1.852(4) . ?
S2 C12 1.830(4) . ?
S2 C13 1.851(4) . ?
S3 C17 1.815(4) . ?
S3 C18 1.853(4) . ?
C1 C2 1.391(6) . ?
C1 C6 1.396(6) . ?
C2 C3 1.379(7) . ?
C3 C4 1.382(6) . ?
C4 C5 1.389(6) . ?
C5 C6 1.397(6) . ?
C8 C10 1.520(6) . ?
C8 C11 1.521(6) . ?
C8 C9 1.523(6) . ?
C13 C16 1.518(6) . ?
C13 C14 1.522(6) . ?
C13 C15 1.529(6) . ?
C18 C19 1.518(6) . ?
C18 C21 1.522(6) . ?
C18 C20 1.524(6) . ?
C23 C24 1.510(7) . ?
C23 C25 1.512(7) . ?
C23 C26 1.517(7) . ?

loop_
_geom_torsion_atom_site_label_1
_geom_torsion_atom_site_label_2
_geom_torsion_atom_site_label_3
_geom_torsion_atom_site_label_4
_geom_torsion
_geom_torsion_site_symmetry_1
_geom_torsion_site_symmetry_2
_geom_torsion_site_symmetry_3
_geom_torsion_site_symmetry_4
_geom_torsion_publ_flag
C22 Co S1 C7 -169.7(3) . . . . ?
S2 Co S1 C7 -29.93(15) . . . . ?
S3 Co S1 C7 62.54(15) . . . . ?
C22 Co S1 C8 -54.6(3) . . . . ?
S2 Co S1 C8 85.20(16) . . . . ?
S3 Co S1 C8 177.67(16) . . . . ?
C22 Co S2 C12 -135.3(2) . . . . ?
S1 Co S2 C12 65.78(14) . . . . ?
S3 Co S2 C12 -30.15(14) . . . . ?
C22 Co S2 C13 -18.5(2) . . . . ?
S1 Co S2 C13 -177.36(16) . . . . ?
S3 Co S2 C13 86.71(16) . . . . ?
C22 Co S3 C17 -178.1(2) . . . . ?
S1 Co S3 C17 -23.29(15) . . . . ?
S2 Co S3 C17 70.67(15) . . . . ?
C22 Co S3 C18 -61.7(2) . . . . ?
S1 Co S3 C18 93.17(17) . . . . ?
S2 Co S3 C18 -172.88(17) . . . . ?
C6 C1 C2 C3 1.3(7) . . . . ?
C1 C2 C3 C4 1.0(7) . . . . ?
C2 C3 C4 C5 -0.3(7) . . . . ?
C3 C4 C5 C6 -2.9(7) . . . . ?
C2 C1 C6 C5 -4.1(6) . . . . ?
C2 C1 C6 B 176.4(4) . . . . ?
C4 C5 C6 C1 4.9(6) . . . . ?
C4 C5 C6 B -175.6(4) . . . . ?
C7 B C6 C1 -133.5(4) . . . . ?
C12 B C6 C1 -13.9(5) . . . . ?
C17 B C6 C1 106.7(4) . . . . ?
C7 B C6 C5 47.1(5) . . . . ?
C12 B C6 C5 166.6(4) . . . . ?
C17 B C6 C5 -72.8(5) . . . . ?
C6 B C7 S1 -155.9(3) . . . . ?
C12 B C7 S1 86.2(4) . . . . ?
C17 B C7 S1 -38.9(4) . . . . ?
C8 S1 C7 B -153.8(3) . . . . ?
Co S1 C7 B -36.0(3) . . . . ?
C7 S1 C8 C10 60.4(4) . . . . ?
Co S1 C8 C10 -55.1(3) . . . . ?
C7 S1 C8 C11 179.7(3) . . . . ?
Co S1 C8 C11 64.2(3) . . . . ?
C7 S1 C8 C9 -61.9(4) . . . . ?
Co S1 C8 C9 -177.3(3) . . . . ?
C6 B C12 S2 -156.0(3) . . . . ?
C7 B C12 S2 -38.9(4) . . . . ?
C17 B C12 S2 86.2(4) . . . . ?
C13 S2 C12 B -160.9(3) . . . . ?
Co S2 C12 B -36.5(3) . . . . ?
C12 S2 C13 C16 64.4(3) . . . . ?
Co S2 C13 C16 -52.2(3) . . . . ?
C12 S2 C13 C14 -176.0(3) . . . . ?
Co S2 C13 C14 67.4(3) . . . . ?
C12 S2 C13 C15 -58.1(3) . . . . ?
Co S2 C13 C15 -174.6(2) . . . . ?
C6 B C17 S3 -152.8(3) . . . . ?
C7 B C17 S3 90.4(4) . . . . ?
C12 B C17 S3 -34.3(4) . . . . ?
C18 S3 C17 B -163.7(3) . . . . ?
Co S3 C17 B -42.4(3) . . . . ?
C17 S3 C18 C19 -51.8(4) . . . . ?
Co S3 C18 C19 -167.4(3) . . . . ?
C17 S3 C18 C21 70.8(4) . . . . ?
Co S3 C18 C21 -44.9(4) . . . . ?
C17 S3 C18 C20 -169.6(3) . . . . ?
Co S3 C18 C20 74.7(3) . . . . ?
C22 N C23 C24 -4(3) . . . . ?
C22 N C23 C25 -124(2) . . . . ?
C22 N C23 C26 116(2) . . . . ?
